data_5000280
loop_
_publ_author_name
'Miles, D. Howard'
'Bhattacharyya, J.'
'Mody, Naresh V.'
'Atwood, Jerry L.'
'Black, Susan'
'Hedin, Paul A.'

_publ_section_title
;
 Antineoplastic agents. 3. The structure of juncusol. A novel cytotoxic
 dihydrophenanthrene from the estuarine marsh plant juncus reomerianus
;
_journal_issue 2
_journal_name_full 'Journal of the American Chemical Society'
_journal_page_first 618
_journal_page_last 620
_journal_paper_doi 10.1021/ja00444a056
_journal_volume 99
_journal_year 1977
_chemical_formula_sum 'C22 H22 O4'
_space_group_IT_number 14
_symmetry_cell_setting monoclinic
_symmetry_space_group_name_Hall '-P 2ybc'
_symmetry_space_group_name_H-M 'P 1 21/c 1'
_cell_angle_alpha 90
_cell_angle_beta 94.12(5)
_cell_angle_gamma 90
_cell_formula_units_Z 4
_cell_length_a 8.144(6)
_cell_length_b 11.439(6)
_cell_length_c 19.712(8)
_cod_original_sg_symbol_H-M 'P 21/c'
_cod_database_code 5000280

loop_
_symmetry_equiv_pos_site_id
_symmetry_equiv_pos_as_xyz
1 x,y,z
2 -x,1/2+y,1/2-z
3 -x,-y,-z
4 x,-1/2-y,-1/2+z

loop_
_atom_site_label
_atom_site_type_symbol
_atom_site_fract_x
_atom_site_fract_y
_atom_site_fract_z
O1 O 0.62060 0.73270 0.37990
O2 O 0.81430 0.60490 0.41930
O3 O 0.30400 0.97100 0.83180
O4 O 0.10910 1.09800 0.79560
C1 C 0.46590 0.99080 0.66340
C2 C 0.41360 1.02440 0.72600
C3 C 0.33860 0.94230 0.76420
C4 C 0.30400 0.83030 0.74160
C5 C 0.35100 0.79900 0.67720
C6 C 0.30220 0.68330 0.64410
C7 C 0.26020 0.70230 0.56760
C8 C 0.40780 0.75440 0.53610
C9 C 0.44940 0.71700 0.47250
C10 C 0.58750 0.76510 0.44670
C11 C 0.68700 0.84540 0.48170
C12 C 0.64610 0.88060 0.54630
C13 C 0.50040 0.83860 0.57320
C14 C 0.44080 0.87740 0.63930
C15 C 0.76570 0.95940 0.58590
C16 C 0.87020 0.92140 0.63570
C17 C 0.84120 0.89250 0.45160
C18 C 0.21940 0.74420 0.78610
C19 C 0.18730 1.05220 0.84200
C20 C 0.17340 1.07310 0.91550
C21 C 0.74220 0.65280 0.37140
C22 C 0.77180 0.64000 0.29880
H1 H 0.52100 1.05000 0.63300
H2 H 0.42900 1.10900 0.74400
H3 H 0.39500 0.62500 0.65100
H4 H 0.20400 0.64900 0.66600
H5 H 0.16100 0.75600 0.56100
H6 H 0.22700 0.62500 0.54500
H7 H 0.38100 0.65500 0.44500
H8 H 0.76600 1.04800 0.57500
H9 H 0.94400 0.98000 0.65500
H10 H 0.85400 0.82400 0.65500
H11 H 0.84000 0.88200 0.40000
H12 H 0.85000 0.97000 0.46000
H13 H 0.93000 0.84000 0.46500
H14 H 0.26000 0.65700 0.78400
H15 H 0.11200 0.72200 0.77300
H16 H 0.24600 0.74800 0.83300
H17 H 0.29000 1.07800 0.94000
H18 H 0.11000 1.01500 0.93400
H19 H 0.10000 1.14200 0.92500
H20 H 0.84200 0.57800 0.29300
H21 H 0.81000 0.72200 0.27500
H22 H 0.67000 0.63000 0.26200

loop_
_atom_type_symbol
_atom_type_radius_bond
C 0.68
H 0.23
O 0.68
